data_1529072
loop_
_publ_author_name
'Wontcheu, J.'
'Kockelmann, W.'
'Schnelle, W.'
'Huang Zhongle'
'Bensch, W.'

_publ_section_title
;
 Synthesis, crystal structures, metal - atom distribution and magnetic
 properties of Cr(5-x) Ti(x) Se8 (x = 2, 3, 4)
;
_journal_name_full 'Solid State Sciences'
_journal_page_first 506
_journal_page_last 514
_journal_volume 9
_journal_year 2007
_chemical_formula_sum 'Cr1.973 Se8 Ti2.711'
_chemical_name_systematic 'Cr1.973 Ti2.711 Se8'
_space_group_IT_number 12
_symmetry_space_group_name_Hall '-C 2y'
_symmetry_space_group_name_H-M 'C 1 2/m 1'
_cell_angle_alpha 90
_cell_angle_beta 90.66
_cell_angle_gamma 90
_cell_formula_units_Z 4
_cell_length_a 12.3728
_cell_length_b 7.167
_cell_length_c 11.8301
_cell_volume 1048.975
_citation_journal_id_ASTM SSSCFJ
_cod_data_source_file Wontcheu_SSSCFJ_2007_1396.cif
_cod_data_source_block Cr1.973Se8Ti2.711
_cod_original_sg_symbol_Hall '-C 2y '
_cod_original_sg_symbol_H-M 'C 1 2/m 1 '
_cod_database_code 1529072

loop_
_symmetry_equiv_pos_as_xyz
x,y,z
-x,y,-z
-x,-y,-z
x,-y,z
x+1/2,y+1/2,z
-x+1/2,y+1/2,-z
-x+1/2,-y+1/2,-z
x+1/2,-y+1/2,z

loop_
_atom_site_label
_atom_site_type_symbol
_atom_site_fract_x
_atom_site_fract_y
_atom_site_fract_z
_atom_site_occupancy
_atom_site_U_iso_or_equiv
Se3 Se-2 0.4145 0.2519 0.1192 1 0.0
Se2 Se-2 0.164 0.5 0.1159 1 0.0
Ti1 Ti+3 0.5 0 0.5 0.087 0.0
Se1 Se-2 0.1678 0 0.1354 1 0.0
Cr4 Cr+3 0.25 0.25 0 0.067 0.0
Cr3 Cr+3 0.0037 0 0.2417 0.363 0.0
Cr2 Cr+3 0.25 0.2663 0.25 0.325 0.0
Ti3 Ti+3 0.0037 0 0.2417 0.637 0.0
Cr1 Cr+3 0.5 0 0.5 0.463 0.0
Ti2 Ti+3 0.25 0.2663 0.25 0.675 0.0
